data_1562503
loop_
_publ_author_name
'Rudyk, Brent W.'
'Stoyko, Stanislav S.'
'Mar, Arthur'

_publ_section_title
;
 Rare-earth transition-metal indium sulphides RE3FeInS7 (RE=La--Pr),
 RE3CoInS7 (RE=La, Ce), and La3NiInS7
;
_journal_name_full 'Journal of Solid State Chemistry'
_journal_page_first 78
_journal_page_last 85
_journal_paper_doi 10.1016/j.jssc.2013.09.035
_journal_volume 208
_journal_year 2013
_chemical_formula_structural 'La3 Ni In S7'
_chemical_formula_sum 'In La3 Ni S7'
_chemical_formula_weight 814.68
_chemical_name_common 'lanthanum nickel indium sulphide (3/1/1/7)'
_chemical_name_systematic 'lanthanum nickel indium sulphide (3/1/1/7)'
_space_group_IT_number 173
_space_group_name_Hall 'P 6c'
_space_group_name_H-M_alt 'P 63'
_symmetry_cell_setting hexagonal
_symmetry_space_group_name_Hall 'P 6c'
_symmetry_space_group_name_H-M 'P 63'
_atom_sites_solution_hydrogens .
_atom_sites_solution_primary direct
_atom_sites_solution_secondary difmap
_audit_creation_method SHELXL-97
_cell_angle_alpha 90.00
_cell_angle_beta 90.00
_cell_angle_gamma 120.00
_cell_formula_units_Z 2
_cell_length_a 10.1470(12)
_cell_length_b 10.1470(12)
_cell_length_c 6.2827(7)
_cell_measurement_reflns_used 6814
_cell_measurement_temperature 173(2)
_cell_measurement_theta_max 33.17
_cell_measurement_theta_min 2.32
_cell_volume 560.21(11)
_computing_cell_refinement 'Bruker SAINT 7.68A (Bruker, 2009)'
_computing_data_collection 'Bruker SMART 5.054 (Bruker, 1999)'
_computing_data_reduction 'Bruker SAINT 7.68A'
_computing_molecular_graphics 'ATOMS 5.1 (Dowty, 1999)'
_computing_publication_material 'Bruker SHELXTL 6.12'
_computing_structure_refinement 'Bruker SHELXTL 6.12'
_computing_structure_solution 'Bruker SHELXTL 6.12'
_diffrn_ambient_temperature 173(2)
_diffrn_measured_fraction_theta_full 0.987
_diffrn_measured_fraction_theta_max 0.987
_diffrn_measurement_device_type 'Bruker PLATFORM/SMART APEX II CCD'
_diffrn_measurement_method '\w scans'
_diffrn_radiation_monochromator graphite
_diffrn_radiation_source 'fine-focus sealed tube'
_diffrn_radiation_type MoK\a
_diffrn_radiation_wavelength 0.71073
_diffrn_reflns_av_R_equivalents 0.0257
_diffrn_reflns_av_sigmaI/netI 0.0190
_diffrn_reflns_limit_h_max 15
_diffrn_reflns_limit_h_min -15
_diffrn_reflns_limit_k_max 15
_diffrn_reflns_limit_k_min -15
_diffrn_reflns_limit_l_max 9
_diffrn_reflns_limit_l_min -9
_diffrn_reflns_number 7709
_diffrn_reflns_theta_full 33.21
_diffrn_reflns_theta_max 33.21
_diffrn_reflns_theta_min 2.32
_exptl_absorpt_coefficient_mu 16.110
_exptl_absorpt_correction_T_max 0.5298
_exptl_absorpt_correction_T_min 0.3439
_exptl_absorpt_correction_type numerical
_exptl_absorpt_process_details 'Bruker SHELXTL 6.12 (Sheldrick, 2001)'
_exptl_crystal_colour grey
_exptl_crystal_density_diffrn 4.830
_exptl_crystal_density_method 'not measured'
_exptl_crystal_description irregular
_exptl_crystal_F_000 720
_exptl_crystal_size_max 0.11
_exptl_crystal_size_mid 0.11
_exptl_crystal_size_min 0.06
_refine_diff_density_max 1.306
_refine_diff_density_min -0.692
_refine_diff_density_rms 0.160
_refine_ls_abs_structure_details 'Flack H D (1983), Acta Cryst. A39, 876-881'
_refine_ls_abs_structure_Flack 0.035(17)
_refine_ls_extinction_coef 0.0028(2)
_refine_ls_extinction_expression Fc^*^=kFc[1+0.001xFc^2^\l^3^/sin(2\q)]^-1/4^
_refine_ls_extinction_method SHELXL
_refine_ls_goodness_of_fit_ref 1.084
_refine_ls_hydrogen_treatment .
_refine_ls_matrix_type full
_refine_ls_number_parameters 39
_refine_ls_number_reflns 1416
_refine_ls_number_restraints 1
_refine_ls_restrained_S_all 1.084
_refine_ls_R_factor_all 0.0154
_refine_ls_R_factor_gt 0.0151
_refine_ls_shift/su_max 0.001
_refine_ls_shift/su_mean 0.000
_refine_ls_structure_factor_coef Fsqd
_refine_ls_weighting_details 'calc w=1/[\s^2^(Fo^2^)+(0.0147P)^2^+0.8725P] where P=(Fo^2^+2Fc^2^)/3'
_refine_ls_weighting_scheme calc
_refine_ls_wR_factor_gt 0.0353
_refine_ls_wR_factor_ref 0.0354
_reflns_number_gt 1397
_reflns_number_total 1416
_reflns_threshold_expression I>2s\(I)
_cod_data_source_file JSSC-2013-208-78.cif
_cod_data_source_block La3NiInS7
_cod_database_code 1562503

loop_
_symmetry_equiv_pos_as_xyz
'x, y, z'
'-y, x-y, z'
'-x+y, -x, z'
'-x, -y, z+1/2'
'y, -x+y, z+1/2'
'x-y, x, z+1/2'

loop_
_atom_site_label
_atom_site_type_symbol
_atom_site_fract_x
_atom_site_fract_y
_atom_site_fract_z
_atom_site_U_iso_or_equiv
_atom_site_adp_type
_atom_site_occupancy
_atom_site_symmetry_multiplicity
_atom_site_calc_flag
_atom_site_refinement_flags
_atom_site_disorder_assembly
_atom_site_disorder_group
La La 0.374194(18) 0.224425(19) 0.19780(4) 0.01026(5) Uani 1 1 d . . .
Ni Ni 0.0000 0.0000 0.00000(13) 0.01085(17) Uani 1 3 d S . .
In In 0.3333 0.6667 0.12452(6) 0.01023(8) Uani 1 3 d S . .
S1 S 0.09695(9) 0.23509(11) 0.25943(17) 0.01773(18) Uani 1 1 d . . .
S2 S 0.51473(9) 0.08217(9) 0.45972(13) 0.01076(14) Uani 1 1 d . . .
S3 S 0.3333 0.6667 0.5042(2) 0.0089(2) Uani 1 3 d S . .

loop_
_atom_site_aniso_label
_atom_site_aniso_U_11
_atom_site_aniso_U_22
_atom_site_aniso_U_33
_atom_site_aniso_U_23
_atom_site_aniso_U_13
_atom_site_aniso_U_12
La 0.00693(7) 0.00935(7) 0.01394(8) 0.00166(8) 0.00046(7) 0.00365(5)
Ni 0.00281(15) 0.00281(15) 0.0269(5) 0.000 0.000 0.00141(8)
In 0.01153(11) 0.01153(11) 0.00763(15) 0.000 0.000 0.00577(5)
S1 0.0095(3) 0.0211(4) 0.0241(4) -0.0089(3) -0.0009(3) 0.0088(3)
S2 0.0106(3) 0.0097(3) 0.0098(3) 0.0010(3) 0.0011(3) 0.0034(3)
S3 0.0089(3) 0.0089(3) 0.0089(6) 0.000 0.000 0.00446(17)

loop_
_atom_type_symbol
_atom_type_description
_atom_type_scat_dispersion_real
_atom_type_scat_dispersion_imag
_atom_type_scat_source
S S 0.1246 0.1234 'International Tables Vol C Tables 4.2.6.8 and 6.1.1.4'
Ni Ni 0.3393 1.1124 'International Tables Vol C Tables 4.2.6.8 and 6.1.1.4'
In In -0.7276 1.3100 'International Tables Vol C Tables 4.2.6.8 and 6.1.1.4'
La La -0.2871 2.4523 'International Tables Vol C Tables 4.2.6.8 and 6.1.1.4'

loop_
_geom_angle_atom_site_label_1
_geom_angle_atom_site_label_2
_geom_angle_atom_site_label_3
_geom_angle
_geom_angle_site_symmetry_1
_geom_angle_site_symmetry_3
S3 La S2 77.95(3) 4_664 3_665
S3 La S1 151.63(3) 4_664 .
S2 La S1 96.69(3) 3_665 .
S3 La S1 126.37(2) 4_664 3
S2 La S1 137.79(3) 3_665 3
S1 La S1 75.92(4) . 3
S3 La S2 76.54(2) 4_664 .
S2 La S2 81.92(3) 3_665 .
S1 La S2 130.80(3) . .
S1 La S2 73.32(2) 3 .
S3 La S1 88.20(3) 4_664 5_554
S2 La S1 142.12(2) 3_665 5_554
S1 La S1 79.08(3) . 5_554
S1 La S1 78.21(2) 3 5_554
S2 La S1 129.12(2) . 5_554
S3 La S2 76.050(19) 4_664 6_554
S2 La S2 71.551(14) 3_665 6_554
S1 La S2 75.84(3) . 6_554
S1 La S2 141.33(2) 3 6_554
S2 La S2 145.09(2) . 6_554
S1 La S2 70.93(2) 5_554 6_554
S3 La Ni 132.08(3) 4_664 .
S2 La Ni 143.864(18) 3_665 .
S1 La Ni 47.18(2) . .
S1 La Ni 46.963(19) 3 .
S2 La Ni 120.126(18) . .
S1 La Ni 45.29(2) 5_554 .
S2 La Ni 94.369(17) 6_554 .
S3 La In 70.99(3) 4_664 4_665
S2 La In 41.043(17) 3_665 4_665
S1 La In 122.44(2) . 4_665
S1 La In 108.59(2) 3 4_665
S2 La In 40.961(16) . 4_665
S1 La In 158.20(2) 5_554 4_665
S2 La In 108.713(16) 6_554 4_665
Ni La In 151.866(14) . 4_665
S1 Ni S1 88.88(4) 4_554 6_554
S1 Ni S1 88.88(4) 4_554 5_554
S1 Ni S1 88.88(4) 6_554 5_554
S1 Ni S1 92.602(19) 4_554 3
S1 Ni S1 177.92(5) 6_554 3
S1 Ni S1 92.602(19) 5_554 3
S1 Ni S1 92.602(19) 4_554 2
S1 Ni S1 92.602(19) 6_554 2
S1 Ni S1 177.92(5) 5_554 2
S1 Ni S1 85.88(4) 3 2
S1 Ni S1 177.92(5) 4_554 .
S1 Ni S1 92.602(19) 6_554 .
S1 Ni S1 92.602(19) 5_554 .
S1 Ni S1 85.88(4) 3 .
S1 Ni S1 85.88(4) 2 .
S1 Ni La 56.64(2) 4_554 3
S1 Ni La 126.467(19) 6_554 3
S1 Ni La 125.182(19) 5_554 3
S1 Ni La 53.555(19) 3 3
S1 Ni La 54.805(19) 2 3
S1 Ni La 121.29(4) . 3
S1 Ni La 126.468(19) 4_554 .
S1 Ni La 125.182(19) 6_554 .
S1 Ni La 56.64(2) 5_554 .
S1 Ni La 54.806(19) 3 .
S1 Ni La 121.29(4) 2 .
S1 Ni La 53.554(19) . .
La Ni La 108.342(14) 3 .
S1 Ni La 125.181(19) 4_554 2
S1 Ni La 56.63(2) 6_554 2
S1 Ni La 126.467(19) 5_554 2
S1 Ni La 121.29(4) 3 2
S1 Ni La 53.555(19) 2 2
S1 Ni La 54.806(19) . 2
La Ni La 108.341(14) 3 2
La Ni La 108.342(14) . 2
S3 In S2 114.97(2) . 5_564
S3 In S2 114.97(2) . 4_664
S2 In S2 103.45(3) 5_564 4_664
S3 In S2 114.97(2) . 6_554
S2 In S2 103.45(3) 5_564 6_554
S2 In S2 103.45(3) 4_664 6_554
S3 In La 135.902(7) . 5_564
S2 In La 52.81(2) 5_564 5_564
S2 In La 50.76(2) 4_664 5_564
S2 In La 109.11(2) 6_554 5_564
S3 In La 135.901(7) . 6_554
S2 In La 50.76(2) 5_564 6_554
S2 In La 109.11(2) 4_664 6_554
S2 In La 52.81(2) 6_554 6_554
La In La 74.122(11) 5_564 6_554
S3 In La 135.901(7) . 4_664
S2 In La 109.11(2) 5_564 4_664
S2 In La 52.81(2) 4_664 4_664
S2 In La 50.76(2) 6_554 4_664
La In La 74.122(11) 5_564 4_664
La In La 74.121(11) 6_554 4_664
Ni S1 Ni 74.18(3) 4 .
Ni S1 La 88.40(3) 4 .
Ni S1 La 79.26(2) . .
Ni S1 La 87.18(3) 4 2
Ni S1 La 78.23(2) . 2
La S1 La 157.42(4) . 2
Ni S1 La 78.07(3) 4 6
Ni S1 La 152.24(4) . 6
La S1 La 101.00(3) . 6
La S1 La 99.71(3) 2 6
In S2 La 88.20(3) 4_665 2_655
In S2 La 86.23(3) 4_665 .
La S2 La 100.00(3) 2_655 .
In S2 La 116.89(3) 4_665 5
La S2 La 150.22(3) 2_655 5
La S2 La 97.56(2) . 5
In S3 La 115.09(2) . 5_565
In S3 La 115.08(2) . 6
La S3 La 103.32(3) 5_565 6
In S3 La 115.08(2) . 4_665
La S3 La 103.32(3) 5_565 4_665
La S3 La 103.32(3) 6 4_665

loop_
_geom_bond_atom_site_label_1
_geom_bond_atom_site_label_2
_geom_bond_distance
_geom_bond_site_symmetry_2
La S3 2.8684(7) 4_664
La S2 2.8928(9) 3_665
La S1 2.8948(9) .
La S1 2.9514(9) 3
La S2 2.9804(9) .
La S1 3.0181(11) 5_554
La S2 3.0856(9) 6_554
La Ni 3.5356(5) .
La In 3.7331(5) 4_665
Ni S1 2.5683(12) 4_554
Ni S1 2.5683(12) 6_554
Ni S1 2.5683(12) 5_554
Ni S1 2.6397(11) 3
Ni S1 2.6397(11) 2
Ni S1 2.6397(11) .
Ni La 3.5356(5) 3
Ni La 3.5356(5) 2
In S3 2.3856(14) .
In S2 2.4525(9) 5_564
In S2 2.4525(9) 4_664
In S2 2.4525(9) 6_554
In La 3.7331(5) 5_564
In La 3.7332(5) 6_554
In La 3.7332(5) 4_664
S1 Ni 2.5683(12) 4
S1 La 2.9514(9) 2
S1 La 3.0180(11) 6
S2 In 2.4526(9) 4_665
S2 La 2.8928(9) 2_655
S2 La 3.0856(9) 5
S3 La 2.8684(7) 5_565
S3 La 2.8684(7) 6
S3 La 2.8685(7) 4_665
